data_4314229
loop_
_publ_author_name
'Jacques Pl\'evert'
'Rebeca Sanchez-Smith'
'Travis M. Gentz'
'Hailian Li'
'Thomas L. Groy'
'Omar M. Yaghi'
'Michael O'Keeffe'

_publ_contact_author_address
;
Jacques Plevert
Department of Chemistry & Biochemistry
Physical Sciences D-121
Arizona State University
Tempe, AZ 85287-1604  
USA
;
_publ_contact_author_email JPlevert@asu.edu
_publ_contact_author_name 'Jacques Plevert'
_publ_section_title
;
 Synthesis and Characterization of Zirconogermanates
;
_journal_name_full 'Inorganic Chemistry'
_journal_page_first 5954
_journal_page_last 5959
_journal_paper_doi 10.1021/ic034298g
_journal_volume 42
_journal_year 2003
_chemical_formula_sum 'C18 H56 F4 Ge6 N6 O22 Zr3'
_chemical_formula_weight 1493.89
_chemical_name_systematic
; 
 ? 
;
_space_group_IT_number 14
_symmetry_cell_setting monoclinic
_symmetry_space_group_name_Hall '-P 2yn'
_symmetry_space_group_name_H-M 'P 1 21/n 1'
_atom_sites_solution_hydrogens geom
_atom_sites_solution_primary direct
_atom_sites_solution_secondary difmap
_audit_creation_method SHELXL-97
_cell_angle_alpha 90.00
_cell_angle_beta 90.9950(10)
_cell_angle_gamma 90.00
_cell_formula_units_Z 2
_cell_length_a 7.4249(3)
_cell_length_b 25.1981(11)
_cell_length_c 11.3483(5)
_cell_measurement_reflns_used 9803
_cell_measurement_temperature 298(2)
_cell_measurement_theta_max 27.49
_cell_measurement_theta_min 2.42
_cell_volume 2122.87(16)
_computing_cell_refinement 'SAINT V6.28A'
_computing_data_collection 'SMART V5.625'
_computing_data_reduction 'SAINT V6.28A'
_computing_molecular_graphics 'Bruker SHELXTL Ver. 5.1 (1997)'
_computing_publication_material 'Bruker SHELXTL Ver. 5.1 (1997)'
_computing_structure_refinement 'SHELXL-97 (Sheldrick, 1997)'
_computing_structure_solution 'SHELXS-97 (Sheldrick, 1990)'
_diffrn_ambient_temperature 298(2)
_diffrn_measured_fraction_theta_full 1.000
_diffrn_measured_fraction_theta_max 1.000
_diffrn_measurement_device_type 'Bruker SMART APEX'
_diffrn_measurement_method '\w scan'
_diffrn_radiation_monochromator graphite
_diffrn_radiation_source 'fine-focus sealed tube'
_diffrn_radiation_type MoK\a
_diffrn_radiation_wavelength 0.71073
_diffrn_reflns_av_R_equivalents 0.0511
_diffrn_reflns_av_sigmaI/netI 0.0394
_diffrn_reflns_limit_h_max 8
_diffrn_reflns_limit_h_min -8
_diffrn_reflns_limit_k_max 29
_diffrn_reflns_limit_k_min -29
_diffrn_reflns_limit_l_max 13
_diffrn_reflns_limit_l_min -13
_diffrn_reflns_number 17092
_diffrn_reflns_theta_full 25.03
_diffrn_reflns_theta_max 25.03
_diffrn_reflns_theta_min 1.97
_diffrn_standards_decay_% 0.00
_exptl_absorpt_coefficient_mu 4.990
_exptl_absorpt_correction_T_max 0.7408
_exptl_absorpt_correction_T_min 0.5395
_exptl_absorpt_correction_type empirical
_exptl_absorpt_process_details 'Bruker SADABS'
_exptl_crystal_colour Colorless
_exptl_crystal_density_diffrn 2.337
_exptl_crystal_density_method 'not measured'
_exptl_crystal_description Needle
_exptl_crystal_F_000 1460
_exptl_crystal_size_max 0.30
_exptl_crystal_size_mid 0.07
_exptl_crystal_size_min 0.04
_refine_diff_density_max 0.697
_refine_diff_density_min -0.808
_refine_diff_density_rms 0.144
_refine_ls_extinction_method none
_refine_ls_goodness_of_fit_ref 1.239
_refine_ls_hydrogen_treatment mixed
_refine_ls_matrix_type full
_refine_ls_number_parameters 271
_refine_ls_number_reflns 3742
_refine_ls_number_restraints 0
_refine_ls_restrained_S_all 1.239
_refine_ls_R_factor_all 0.0483
_refine_ls_R_factor_gt 0.0454
_refine_ls_shift/su_max 0.002
_refine_ls_shift/su_mean 0.000
_refine_ls_structure_factor_coef Fsqd
_refine_ls_weighting_details 'calc w=1/[\s^2^(Fo^2^)+(0.0056P)^2^+14.5179P] where P=(Fo^2^+2Fc^2^)/3'
_refine_ls_weighting_scheme calc
_refine_ls_wR_factor_gt 0.0865
_refine_ls_wR_factor_ref 0.0878
_reflns_number_gt 3577
_reflns_number_total 3742
_reflns_threshold_expression >2sigma(I)
_cod_data_source_file ic034298gsi20030318_100311_2.cif
_cod_data_source_block ASU-24
_cod_depositor_comments
;
The following automatic conversions were performed:

'_symmetry_cell_setting' value 'Monoclinic' changed to 'monoclinic'
according to the built-in table from CIF Core dictionary named
'cif_core.dic' version 2.4.1 from
2010-06-29.

'_exptl_absorpt_correction_type' value 'Empirical'
changed to 'empirical' according to the built-in table from CIF Core
dictionary named 'cif_core.dic' version 2.4.1 from 2010-06-29.

Automatic conversion script
Id: cif_fix_values 1646 2011-03-28 12:23:43Z adriana 
;
_cod_database_code 4314229

loop_
_symmetry_equiv_pos_as_xyz
'x, y, z'
'-x+1/2, y+1/2, -z+1/2'
'-x, -y, -z'
'x-1/2, -y-1/2, z-1/2'

loop_
_atom_site_label
_atom_site_type_symbol
_atom_site_fract_x
_atom_site_fract_y
_atom_site_fract_z
_atom_site_U_iso_or_equiv
_atom_site_adp_type
_atom_site_occupancy
_atom_site_symmetry_multiplicity
_atom_site_calc_flag
_atom_site_refinement_flags
_atom_site_disorder_assembly
_atom_site_disorder_group
Zr1 Zr 0.5000 0.5000 0.5000 0.0157(2) Uani 1 2 d S . .
Zr2 Zr 0.45991(8) 0.23876(2) 0.57149(5) 0.01066(14) Uani 1 1 d . . .
Ge1 Ge 0.47468(8) 0.35905(2) 0.43321(5) 0.01224(16) Uani 1 1 d . . .
Ge2 Ge 0.66080(8) 0.20863(3) 0.84973(5) 0.01284(16) Uani 1 1 d . . .
Ge3 Ge 0.23851(8) 0.22540(2) 0.84010(5) 0.01148(15) Uani 1 1 d . . .
F1 F 0.7692(5) 0.51013(16) 0.5103(4) 0.0267(10) Uani 0.50 1 d P . .
O1 O 0.7692(5) 0.51013(16) 0.5103(4) 0.0267(10) Uani 0.50 1 d P . .
H1C H 0.8195 0.4822 0.4937 0.032 Uiso 0.50 1 calc PR . .
H1D H 0.8127 0.5402 0.5296 0.032 Uiso 0.50 1 d PR . .
F2 F 0.5058(7) 0.52104(17) 0.3301(4) 0.0309(11) Uani 0.50 1 d P . .
O2 O 0.5058(7) 0.52104(17) 0.3301(4) 0.0309(11) Uani 0.50 1 d P . .
H2C H 0.5244 0.4947 0.2895 0.037 Uiso 0.50 1 calc PR . .
H2D H 0.4900 0.5533 0.3105 0.037 Uiso 0.50 1 d PR . .
O3 O 0.5472(6) 0.42277(16) 0.4526(4) 0.0229(10) Uani 1 1 d . . .
O4 O 0.2506(5) 0.35561(16) 0.3770(4) 0.0176(9) Uani 1 1 d . . .
O5 O 0.4998(5) 0.32053(16) 0.5593(4) 0.0146(9) Uani 1 1 d . . .
F6 F 0.3992(6) 0.16168(15) 0.5735(3) 0.0318(10) Uani 1 1 d . . .
O7 O 0.6590(5) 0.22843(17) 0.7047(3) 0.0169(9) Uani 1 1 d . . .
O8 O 0.2749(5) 0.25488(17) 0.7057(4) 0.0156(9) Uani 1 1 d . . .
O9 O 0.7606(6) 0.25405(17) 0.9434(4) 0.0202(10) Uani 1 1 d . . .
O10 O 0.4391(5) 0.19674(19) 0.8975(4) 0.0218(10) Uani 1 1 d . . .
O11 O 0.1652(6) 0.26875(17) 0.9479(4) 0.0173(9) Uani 1 1 d . . .
O12 O 0.0945(6) 0.17122(17) 0.8187(4) 0.0189(10) Uani 1 1 d . . .
N1 N 0.9433(7) 0.3019(2) 0.6472(5) 0.0244(13) Uani 1 1 d . . .
H1A H 0.9570 0.2800 0.7047 0.029 Uiso 1 1 calc R . .
H1B H 0.9390 0.2904 0.5759 0.029 Uiso 1 1 calc R . .
C2 C 0.9269(11) 0.3595(3) 0.6709(7) 0.0353(18) Uani 1 1 d . . .
H2A H 0.8128 0.3722 0.6389 0.042 Uiso 1 1 calc R . .
H2B H 1.0225 0.3782 0.6311 0.042 Uiso 1 1 calc R . .
C3 C 0.9373(12) 0.3717(3) 0.7995(7) 0.040(2) Uani 1 1 d . . .
H3A H 1.0576 0.3637 0.8291 0.048 Uiso 1 1 calc R . .
H3B H 0.8533 0.3492 0.8407 0.048 Uiso 1 1 calc R . .
C4 C 0.8942(13) 0.4297(3) 0.8257(7) 0.043(2) Uani 1 1 d . . .
H4A H 0.7702 0.4366 0.8022 0.051 Uiso 1 1 calc R . .
H4B H 0.9042 0.4353 0.9102 0.051 Uiso 1 1 calc R . .
C5 C 1.0123(12) 0.4690(3) 0.7658(7) 0.0386(19) Uani 1 1 d . . .
H5A H 0.9955 0.4652 0.6812 0.046 Uiso 1 1 calc R . .
H5B H 1.1370 0.4605 0.7846 0.046 Uiso 1 1 calc R . .
C6 C 0.9782(12) 0.5260(3) 0.7988(7) 0.0359(19) Uani 1 1 d . . .
H6A H 0.8539 0.5346 0.7792 0.043 Uiso 1 1 calc R . .
H6B H 0.9937 0.5297 0.8835 0.043 Uiso 1 1 calc R . .
C7 C 1.0979(11) 0.5652(3) 0.7398(7) 0.0345(18) Uani 1 1 d . . .
H7A H 1.0873 0.5993 0.7787 0.041 Uiso 1 1 calc R . .
H7B H 1.2220 0.5536 0.7483 0.041 Uiso 1 1 calc R . .
N8 N 1.0530(8) 0.5716(2) 0.6128(5) 0.0244(13) Uani 1 1 d . . .
H8A H 0.9661 0.5537 0.5814 0.029 Uiso 1 1 calc R . .
H8B H 1.1138 0.5933 0.5705 0.029 Uiso 1 1 calc R . .
N9 N 0.5503(9) 0.6559(2) 1.0170(6) 0.0359(16) Uani 1 1 d . . .
H9A H 0.4579 0.6479 1.0581 0.043 Uiso 1 1 calc R . .
H9B H 0.6049 0.6856 1.0283 0.043 Uiso 1 1 calc R . .
C10 C 0.6151(11) 0.6186(3) 0.9274(7) 0.0366(19) Uani 1 1 d . . .
H10A H 0.7391 0.6092 0.9460 0.044 Uiso 1 1 calc R . .
H10B H 0.6130 0.6361 0.8512 0.044 Uiso 1 1 calc R . .
C11 C 0.5034(11) 0.5686(3) 0.9196(7) 0.0341(18) Uani 1 1 d . . .
H11A H 0.5145 0.5538 0.8411 0.041 Uiso 1 1 calc R . .
H11B H 0.3779 0.5779 0.9299 0.041 Uiso 1 1 calc R . .
C12 C 0.5538(10) 0.5259(3) 1.0089(7) 0.0310(17) Uani 1 1 d . . .
H12A H 0.5331 0.5393 1.0876 0.037 Uiso 1 1 calc R . .
H12B H 0.6813 0.5181 1.0029 0.037 Uiso 1 1 calc R . .
O1W O 0.4285(11) 0.3816(2) 0.7546(5) 0.0545(18) Uani 1 1 d G . .
H1WA H 0.4755 0.3584 0.7103 0.065 Uiso 1 1 d G . .
H1WB H 0.4295 0.3675 0.8226 0.065 Uiso 1 1 d G . .

loop_
_atom_site_aniso_label
_atom_site_aniso_U_11
_atom_site_aniso_U_22
_atom_site_aniso_U_33
_atom_site_aniso_U_23
_atom_site_aniso_U_13
_atom_site_aniso_U_12
Zr1 0.0185(5) 0.0112(4) 0.0174(5) -0.0014(3) -0.0006(3) -0.0018(3)
Zr2 0.0114(3) 0.0125(3) 0.0080(3) 0.0008(2) 0.0002(2) -0.0006(2)
Ge1 0.0127(3) 0.0107(3) 0.0133(3) -0.0008(3) 0.0001(2) -0.0005(2)
Ge2 0.0102(3) 0.0183(3) 0.0100(3) 0.0012(3) -0.0013(2) 0.0001(2)
Ge3 0.0102(3) 0.0142(3) 0.0101(3) 0.0005(3) 0.0016(2) -0.0007(2)
F1 0.015(2) 0.025(2) 0.040(3) -0.015(2) -0.0017(18) -0.0015(17)
O1 0.015(2) 0.025(2) 0.040(3) -0.015(2) -0.0017(18) -0.0015(17)
F2 0.058(3) 0.021(2) 0.014(2) 0.0027(18) 0.002(2) 0.002(2)
O2 0.058(3) 0.021(2) 0.014(2) 0.0027(18) 0.002(2) 0.002(2)
O3 0.027(3) 0.009(2) 0.032(3) -0.004(2) 0.000(2) -0.0034(19)
O4 0.012(2) 0.015(2) 0.026(2) 0.0003(19) -0.0027(18) -0.0001(17)
O5 0.021(2) 0.010(2) 0.013(2) -0.0016(17) -0.0015(17) -0.0019(17)
F6 0.051(3) 0.017(2) 0.028(2) 0.0023(17) -0.0009(19) -0.0084(18)
O7 0.015(2) 0.027(2) 0.009(2) 0.0035(18) -0.0004(17) -0.0005(18)
O8 0.015(2) 0.020(2) 0.012(2) 0.0043(18) 0.0043(17) 0.0007(18)
O9 0.024(2) 0.018(2) 0.018(2) -0.0024(19) -0.0098(19) 0.0014(19)
O10 0.009(2) 0.035(3) 0.021(2) 0.008(2) -0.0023(18) 0.0032(19)
O11 0.019(2) 0.020(2) 0.013(2) -0.0016(18) 0.0065(17) -0.0034(18)
O12 0.022(2) 0.019(2) 0.016(2) -0.0021(19) 0.0008(18) -0.0064(19)
N1 0.032(3) 0.027(3) 0.014(3) 0.003(2) -0.006(2) -0.002(3)
C2 0.041(5) 0.033(4) 0.032(4) 0.000(4) -0.003(4) 0.004(4)
C3 0.054(5) 0.037(5) 0.030(4) 0.008(4) -0.003(4) -0.001(4)
C4 0.061(6) 0.038(5) 0.030(4) -0.004(4) 0.008(4) 0.005(4)
C5 0.048(5) 0.035(5) 0.034(5) -0.001(4) 0.004(4) -0.003(4)
C6 0.053(5) 0.025(4) 0.030(4) -0.002(3) 0.004(4) 0.000(4)
C7 0.042(5) 0.034(4) 0.028(4) -0.006(3) -0.007(3) -0.007(4)
N8 0.024(3) 0.022(3) 0.027(3) 0.001(2) -0.003(2) -0.007(2)
N9 0.042(4) 0.023(3) 0.043(4) -0.006(3) 0.006(3) -0.011(3)
C10 0.046(5) 0.035(4) 0.028(4) 0.000(4) 0.001(4) -0.002(4)
C11 0.035(4) 0.034(4) 0.034(4) -0.002(3) -0.008(3) -0.005(3)
C12 0.031(4) 0.034(4) 0.027(4) -0.006(3) 0.000(3) -0.008(3)
O1W 0.107(6) 0.031(3) 0.026(3) -0.004(3) 0.018(3) -0.002(3)

loop_
_atom_type_symbol
_atom_type_description
_atom_type_scat_dispersion_real
_atom_type_scat_dispersion_imag
_atom_type_scat_source
C C 0.0033 0.0016 'International Tables Vol C Tables 4.2.6.8 and 6.1.1.4'
H H 0.0000 0.0000 'International Tables Vol C Tables 4.2.6.8 and 6.1.1.4'
N N 0.0061 0.0033 'International Tables Vol C Tables 4.2.6.8 and 6.1.1.4'
O O 0.0106 0.0060 'International Tables Vol C Tables 4.2.6.8 and 6.1.1.4'
Ge Ge 0.1547 1.8001 'International Tables Vol C Tables 4.2.6.8 and 6.1.1.4'
Zr Zr -2.9673 0.5597 'International Tables Vol C Tables 4.2.6.8 and 6.1.1.4'
F F 0.0171 0.0103 'International Tables Vol C Tables 4.2.6.8 and 6.1.1.4'

loop_
_geom_angle_atom_site_label_1
_geom_angle_atom_site_label_2
_geom_angle_atom_site_label_3
_geom_angle
_geom_angle_site_symmetry_1
_geom_angle_site_symmetry_3
_geom_angle_publ_flag
O2 Zr1 F2 0.0(4) 3_666 3_666 ?
O2 Zr1 F2 180.000(1) 3_666 . ?
F2 Zr1 F2 180.000(1) 3_666 . ?
O2 Zr1 O1 89.11(19) 3_666 3_666 ?
F2 Zr1 O1 89.11(19) 3_666 3_666 ?
F2 Zr1 O1 90.89(19) . 3_666 ?
O2 Zr1 F1 89.11(19) 3_666 3_666 ?
F2 Zr1 F1 89.11(19) 3_666 3_666 ?
F2 Zr1 F1 90.89(19) . 3_666 ?
O1 Zr1 F1 0.0(2) 3_666 3_666 ?
O2 Zr1 F1 90.89(19) 3_666 . ?
F2 Zr1 F1 90.89(19) 3_666 . ?
F2 Zr1 F1 89.11(19) . . ?
O1 Zr1 F1 180.0 3_666 . ?
F1 Zr1 F1 180.0 3_666 . ?
O2 Zr1 O3 89.55(18) 3_666 3_666 ?
F2 Zr1 O3 89.55(18) 3_666 3_666 ?
F2 Zr1 O3 90.45(18) . 3_666 ?
O1 Zr1 O3 87.79(17) 3_666 3_666 ?
F1 Zr1 O3 87.79(17) 3_666 3_666 ?
F1 Zr1 O3 92.21(17) . 3_666 ?
O2 Zr1 O3 90.45(18) 3_666 . ?
F2 Zr1 O3 90.45(18) 3_666 . ?
F2 Zr1 O3 89.55(18) . . ?
O1 Zr1 O3 92.21(17) 3_666 . ?
F1 Zr1 O3 92.21(17) 3_666 . ?
F1 Zr1 O3 87.79(17) . . ?
O3 Zr1 O3 180.000(1) 3_666 . ?
F6 Zr2 O9 86.22(17) . 4_565 ?
F6 Zr2 O5 174.23(17) . . ?
O9 Zr2 O5 88.14(16) 4_565 . ?
F6 Zr2 O11 94.99(17) . 4_665 ?
O9 Zr2 O11 93.29(17) 4_565 4_665 ?
O5 Zr2 O11 86.50(16) . 4_665 ?
F6 Zr2 O8 91.66(17) . . ?
O9 Zr2 O8 91.35(17) 4_565 . ?
O5 Zr2 O8 87.30(16) . . ?
O11 Zr2 O8 172.12(17) 4_665 . ?
F6 Zr2 O7 91.57(17) . . ?
O9 Zr2 O7 177.64(17) 4_565 . ?
O5 Zr2 O7 94.06(16) . . ?
O11 Zr2 O7 87.71(16) 4_665 . ?
O8 Zr2 O7 87.89(16) . . ?
O3 Ge1 O5 113.0(2) . . ?
O3 Ge1 O12 109.9(2) . 4_665 ?
O5 Ge1 O12 108.51(19) . 4_665 ?
O3 Ge1 O4 112.6(2) . . ?
O5 Ge1 O4 110.8(2) . . ?
O12 Ge1 O4 101.3(2) 4_665 . ?
O7 Ge2 O9 113.2(2) . . ?
O7 Ge2 O10 110.5(2) . . ?
O9 Ge2 O10 108.5(2) . . ?
O7 Ge2 O4 115.4(2) . 4_666 ?
O9 Ge2 O4 110.0(2) . 4_666 ?
O10 Ge2 O4 98.1(2) . 4_666 ?
O8 Ge3 O11 114.1(2) . . ?
O8 Ge3 O12 108.6(2) . . ?
O11 Ge3 O12 113.0(2) . . ?
O8 Ge3 O10 111.0(2) . . ?
O11 Ge3 O10 105.7(2) . . ?
O12 Ge3 O10 104.0(2) . . ?
Ge1 O3 Zr1 150.6(3) . . ?
Ge1 O4 Ge2 117.0(2) . 4_565 ?
Ge1 O5 Zr2 126.4(2) . . ?
Ge2 O7 Zr2 135.6(2) . . ?
Ge3 O8 Zr2 132.1(2) . . ?
Ge2 O9 Zr2 142.1(2) . 4_666 ?
Ge2 O10 Ge3 126.9(3) . . ?
Ge3 O11 Zr2 130.9(2) . 4_566 ?
Ge3 O12 Ge1 123.4(2) . 4_566 ?
N1 C2 C3 112.1(6) . . ?
C2 C3 C4 112.4(7) . . ?
C5 C4 C3 114.7(7) . . ?
C4 C5 C6 114.5(7) . . ?
C7 C6 C5 114.5(7) . . ?
N8 C7 C6 112.5(6) . . ?
N9 C10 C11 112.8(7) . . ?
C10 C11 C12 115.0(6) . . ?
C11 C12 C12 113.0(8) . 3_667 ?

loop_
_geom_bond_atom_site_label_1
_geom_bond_atom_site_label_2
_geom_bond_distance
_geom_bond_site_symmetry_2
_geom_bond_publ_flag
Zr1 O2 2.001(4) 3_666 ?
Zr1 F2 2.001(4) 3_666 ?
Zr1 F2 2.001(4) . ?
Zr1 O1 2.016(4) 3_666 ?
Zr1 F1 2.016(4) 3_666 ?
Zr1 F1 2.016(4) . ?
Zr1 O3 2.051(4) 3_666 ?
Zr1 O3 2.051(4) . ?
Zr2 F6 1.994(4) . ?
Zr2 O9 2.065(4) 4_565 ?
Zr2 O5 2.087(4) . ?
Zr2 O11 2.098(4) 4_665 ?
Zr2 O8 2.108(4) . ?
Zr2 O7 2.112(4) . ?
Ge1 O3 1.707(4) . ?
Ge1 O5 1.736(4) . ?
Ge1 O12 1.761(4) 4_665 ?
Ge1 O4 1.774(4) . ?
Ge2 O7 1.719(4) . ?
Ge2 O9 1.721(4) . ?
Ge2 O10 1.768(4) . ?
Ge2 O4 1.776(4) 4_666 ?
Ge3 O8 1.722(4) . ?
Ge3 O11 1.735(4) . ?
Ge3 O12 1.749(4) . ?
Ge3 O10 1.769(4) . ?
O4 Ge2 1.776(4) 4_565 ?
O9 Zr2 2.065(4) 4_666 ?
O11 Zr2 2.098(4) 4_566 ?
O12 Ge1 1.761(4) 4_566 ?
N1 C2 1.480(9) . ?
C2 C3 1.493(11) . ?
C3 C4 1.526(11) . ?
C4 C5 1.494(11) . ?
C5 C6 1.508(10) . ?
C6 C7 1.495(11) . ?
C7 N8 1.483(9) . ?
N9 C10 1.471(10) . ?
C10 C11 1.511(10) . ?
C11 C12 1.520(10) . ?
C12 C12 1.541(14) 3_667 ?
